data_4300882
loop_
_publ_author_name
'Jian Li'
'Peter I. Djurovich'
'Bert D. Alleyne'
'Muhammed Yousufuddin'
'Nam N. Ho'
'J. Christopher Thomas'
'Jonas C. Peters'
'Robert Bau'
'Mark E. Thompson'

_publ_section_title
;

Synthetic Control of Excited-State Properties in Cyclometalated Ir(III)

Complexes Using Ancillary Ligands

;
_journal_name_full 'Inorganic Chemistry'
_journal_page_first 1713
_journal_page_last 1727
_journal_paper_doi 10.1021/ic048599h
_journal_volume 44
_journal_year 2005
_chemical_formula_sum 'C72 H78 Cl6 F6 Ir2 N8 O6 S2'
_chemical_formula_weight 1926.64
_chemical_name_systematic
; 

 ? 

;
_space_group_IT_number 2
_symmetry_cell_setting triclinic
_symmetry_space_group_name_Hall '-P 1'
_symmetry_space_group_name_H-M 'P -1'
_atom_sites_solution_hydrogens geom
_atom_sites_solution_primary direct
_atom_sites_solution_secondary difmap
_audit_creation_method SHELXL-97
_cell_angle_alpha 81.376(4)
_cell_angle_beta 89.894(4)
_cell_angle_gamma 89.963(3)
_cell_formula_units_Z 2
_cell_length_a 13.262(3)
_cell_length_b 13.655(3)
_cell_length_c 22.981(5)
_cell_measurement_reflns_used 5576
_cell_measurement_temperature 143(2)
_cell_measurement_theta_max 27.28
_cell_measurement_theta_min 2.42
_cell_volume 4114.6(16)
_computing_cell_refinement 'Bruker SMART'
_computing_data_collection 'Bruker SMART'
_computing_data_reduction 'Bruker SAINT'
_computing_molecular_graphics 'Bruker SHELXTL'
_computing_publication_material 'Bruker SHELXTL'
_computing_structure_refinement 'SHELXL-97 (Sheldrick, 1997)'
_computing_structure_solution 'SHELXS-97 (Sheldrick, 1990)'
_diffrn_ambient_temperature 143(2)
_diffrn_measured_fraction_theta_full 0.980
_diffrn_measured_fraction_theta_max 0.980
_diffrn_measurement_device_type 'CCD area detector'
_diffrn_measurement_method 'phi and omega scans'
_diffrn_radiation_monochromator graphite
_diffrn_radiation_source 'fine-focus sealed tube'
_diffrn_radiation_type MoK\a
_diffrn_radiation_wavelength 0.71073
_diffrn_reflns_av_R_equivalents 0.0351
_diffrn_reflns_av_sigmaI/netI 0.0726
_diffrn_reflns_limit_h_max 16
_diffrn_reflns_limit_h_min -16
_diffrn_reflns_limit_k_max 16
_diffrn_reflns_limit_k_min -16
_diffrn_reflns_limit_l_max 28
_diffrn_reflns_limit_l_min -16
_diffrn_reflns_number 22705
_diffrn_reflns_theta_full 25.68
_diffrn_reflns_theta_max 25.68
_diffrn_reflns_theta_min 0.90
_exptl_absorpt_coefficient_mu 3.542
_exptl_absorpt_correction_type none
_exptl_crystal_colour yellow
_exptl_crystal_density_diffrn 1.555
_exptl_crystal_density_meas 0
_exptl_crystal_density_method 'not measured'
_exptl_crystal_F_000 1912
_refine_diff_density_max 2.363
_refine_diff_density_min -1.180
_refine_diff_density_rms 0.138
_refine_ls_extinction_coef 0.00000(7)
_refine_ls_extinction_expression Fc^*^=kFc[1+0.001xFc^2^\l^3^/sin(2\q)]^-1/4^
_refine_ls_extinction_method SHELXL
_refine_ls_goodness_of_fit_ref 1.049
_refine_ls_hydrogen_treatment mixed
_refine_ls_matrix_type full
_refine_ls_number_parameters 936
_refine_ls_number_reflns 15335
_refine_ls_number_restraints 0
_refine_ls_restrained_S_all 1.049
_refine_ls_R_factor_all 0.0649
_refine_ls_R_factor_gt 0.0473
_refine_ls_shift/su_max 7.050
_refine_ls_shift/su_mean 0.010
_refine_ls_structure_factor_coef Fsqd
_refine_ls_weighting_details 'calc w=1/[\s^2^(Fo^2^)+(0.0588P)^2^+1.7724P] where P=(Fo^2^+2Fc^2^)/3'
_refine_ls_weighting_scheme calc
_refine_ls_wR_factor_gt 0.1170
_refine_ls_wR_factor_ref 0.1262
_reflns_number_gt 11755
_reflns_number_total 15335
_reflns_threshold_expression >2sigma(I)
_cod_data_source_file ic048599hrom20041007_011931.cif
_cod_data_source_block irtbuncm
_cod_depositor_comments
;
The following automatic conversions were performed:
'_symmetry_cell_setting' value 'Triclinic' changed to 'triclinic'
according to '/home/saulius/struct/CIF-dictionaries/cif_core.dic'
dictionary named 'cif_core.dic' version 2.4.1 from 2010-06-29.

Automatic conversion script
Id: cif_fix_enum 1527 2010-12-29 10:47:43Z saulius 
;
_cod_original_cell_volume 4114.6(15)
_cod_database_code 4300882

loop_
_symmetry_equiv_pos_as_xyz
'x, y, z'
'-x, -y, -z'

loop_
_atom_site_label
_atom_site_type_symbol
_atom_site_fract_x
_atom_site_fract_y
_atom_site_fract_z
_atom_site_U_iso_or_equiv
_atom_site_adp_type
_atom_site_occupancy
_atom_site_symmetry_multiplicity
_atom_site_calc_flag
_atom_site_refinement_flags
_atom_site_disorder_assembly
_atom_site_disorder_group
Ir1 Ir 0.321177(17) 0.023109(17) 0.745064(10) 0.03019(9) Uani 1 1 d . . .
Ir2 Ir 0.821220(17) 0.476915(17) 0.754942(10) 0.03035(9) Uani 1 1 d . . .
Cl1 Cl 0.4254(6) 0.6203(5) 0.6780(3) 0.250(4) Uani 1 1 d . . .
Cl2 Cl 0.2368(4) 0.5397(5) 0.6664(3) 0.226(3) Uani 1 1 d . . .
Cl3 Cl 0.3984(5) 0.4125(4) 0.6962(2) 0.199(3) Uani 1 1 d . . .
Cl4 Cl 0.7374(4) 0.9610(5) 0.8339(3) 0.221(3) Uani 1 1 d . . .
Cl5 Cl 0.9251(6) 0.8799(5) 0.8217(3) 0.252(4) Uani 1 1 d . . .
Cl6 Cl 0.8986(5) 1.0870(4) 0.8044(2) 0.197(3) Uani 1 1 d . . .
S1 S 0.38811(16) 0.40823(18) 0.87114(10) 0.0608(6) Uani 1 1 d . . .
S2 S 0.88820(16) 0.09159(18) 0.62891(10) 0.0609(6) Uani 1 1 d . . .
F1 F 0.4120(5) 0.5103(5) 0.9560(3) 0.103(2) Uani 1 1 d . . .
F2 F 0.4095(5) 0.3577(6) 0.9836(3) 0.123(3) Uani 1 1 d . . .
F3 F 0.2718(4) 0.4318(6) 0.9594(3) 0.102(2) Uani 1 1 d . . .
F4 F 0.9102(5) 0.1424(6) 0.5166(3) 0.118(2) Uani 1 1 d . . .
F5 F 0.9121(5) -0.0103(5) 0.5438(3) 0.0988(19) Uani 1 1 d . . .
F6 F 0.7721(4) 0.0690(6) 0.5403(2) 0.099(2) Uani 1 1 d . . .
O1 O 0.3388(5) 0.4957(6) 0.8374(3) 0.087(2) Uani 1 1 d . . .
O2 O 0.3358(5) 0.3204(5) 0.8652(3) 0.083(2) Uani 1 1 d . . .
O3 O 0.4948(4) 0.4076(5) 0.8659(3) 0.0751(18) Uani 1 1 d . . .
O4 O 0.9950(4) 0.0928(5) 0.6343(3) 0.0753(18) Uani 1 1 d . . .
O5 O 0.8388(5) 0.0053(6) 0.6620(3) 0.087(2) Uani 1 1 d . . .
O6 O 0.8358(5) 0.1796(5) 0.6347(3) 0.084(2) Uani 1 1 d . . .
N1 N 0.2142(4) -0.0857(4) 0.7426(2) 0.0386(13) Uani 1 1 d . . .
N2 N 0.4485(4) 0.1089(4) 0.7478(2) 0.0307(11) Uani 1 1 d . . .
N3 N 0.2130(4) 0.0842(4) 0.8561(3) 0.0396(13) Uani 1 1 d . . .
N4 N 0.2519(4) 0.1681(4) 0.6326(3) 0.0407(13) Uani 1 1 d . . .
N5 N 0.9487(4) 0.3913(4) 0.7518(2) 0.0327(12) Uani 1 1 d . . .
N6 N 0.7145(4) 0.5864(4) 0.7576(3) 0.0413(13) Uani 1 1 d . . .
N7 N 0.7517(4) 0.3320(4) 0.8678(2) 0.0417(13) Uani 1 1 d . . .
N8 N 0.7134(4) 0.4152(4) 0.6436(3) 0.0411(13) Uani 1 1 d . . .
C1 C 0.1339(5) -0.0772(7) 0.7049(4) 0.059(2) Uani 1 1 d . . .
H1 H 0.1223 -0.0157 0.6805 0.071 Uiso 1 1 calc R . .
C2 C 0.0707(7) -0.1533(8) 0.7012(5) 0.081(3) Uani 1 1 d . . .
H2 H 0.0155 -0.1460 0.6746 0.098 Uiso 1 1 calc R . .
C3 C 0.0882(7) -0.2422(8) 0.7370(5) 0.084(3) Uani 1 1 d . . .
H3 H 0.0441 -0.2964 0.7353 0.101 Uiso 1 1 calc R . .
C4 C 0.1689(7) -0.2535(7) 0.7754(4) 0.070(3) Uani 1 1 d . . .
H4 H 0.1811 -0.3152 0.7995 0.084 Uiso 1 1 calc R . .
C5 C 0.2315(5) -0.1734(5) 0.7782(3) 0.0449(17) Uani 1 1 d . . .
C6 C 0.3177(5) -0.1722(5) 0.8166(3) 0.0396(15) Uani 1 1 d . . .
C7 C 0.3428(6) -0.2500(5) 0.8614(3) 0.0490(18) Uani 1 1 d . . .
H7 H 0.3058 -0.3101 0.8654 0.059 Uiso 1 1 calc R . .
C8 C 0.4213(6) -0.2398(6) 0.8999(3) 0.053(2) Uani 1 1 d . . .
H8 H 0.4370 -0.2928 0.9302 0.064 Uiso 1 1 calc R . .
C9 C 0.4772(6) -0.1527(6) 0.8945(3) 0.0513(19) Uani 1 1 d . . .
C10 C 0.4534(5) -0.0762(5) 0.8486(3) 0.0421(16) Uani 1 1 d . . .
H10 H 0.4924 -0.0172 0.8444 0.051 Uiso 1 1 calc R . .
C11 C 0.3757(5) -0.0829(5) 0.8094(3) 0.0334(14) Uani 1 1 d . . .
C12 C 0.5619(7) -0.1417(8) 0.9366(4) 0.084(3) Uani 1 1 d . . .
H12A H 0.5403 -0.1672 0.9768 0.126 Uiso 1 1 calc R . .
H12B H 0.5798 -0.0716 0.9341 0.126 Uiso 1 1 calc R . .
H12C H 0.6207 -0.1791 0.9263 0.126 Uiso 1 1 calc R . .
C13 C 0.2486(5) 0.0699(5) 0.8129(3) 0.0359(15) Uani 1 1 d . . .
C14 C 0.1794(6) 0.0864(7) 0.9163(3) 0.054(2) Uani 1 1 d . . .
C15 C 0.1187(8) 0.1796(8) 0.9172(4) 0.083(3) Uani 1 1 d . . .
H15A H 0.1628 0.2374 0.9081 0.124 Uiso 1 1 calc R . .
H15B H 0.0887 0.1788 0.9562 0.124 Uiso 1 1 calc R . .
H15C H 0.0650 0.1831 0.8877 0.124 Uiso 1 1 calc R . .
C16 C 0.2750(8) 0.0876(10) 0.9535(4) 0.095(4) Uani 1 1 d . . .
H16A H 0.3093 0.0235 0.9560 0.142 Uiso 1 1 calc R . .
H16B H 0.2569 0.0999 0.9931 0.142 Uiso 1 1 calc R . .
H16C H 0.3201 0.1402 0.9351 0.142 Uiso 1 1 calc R . .
C17 C 0.1176(9) -0.0064(9) 0.9337(5) 0.107(4) Uani 1 1 d . . .
H17A H 0.0574 -0.0039 0.9089 0.161 Uiso 1 1 calc R . .
H17B H 0.0972 -0.0109 0.9751 0.161 Uiso 1 1 calc R . .
H17C H 0.1581 -0.0645 0.9286 0.161 Uiso 1 1 calc R . .
C18 C 0.4607(5) 0.1803(5) 0.7825(3) 0.0448(17) Uani 1 1 d . . .
H18 H 0.4054 0.1959 0.8057 0.054 Uiso 1 1 calc R . .
C19 C 0.5498(6) 0.2310(5) 0.7852(4) 0.0518(19) Uani 1 1 d . . .
H19 H 0.5558 0.2816 0.8093 0.062 Uiso 1 1 calc R . .
C20 C 0.6304(6) 0.2062(6) 0.7519(4) 0.059(2) Uani 1 1 d . . .
H20 H 0.6934 0.2385 0.7539 0.071 Uiso 1 1 calc R . .
C21 C 0.6199(6) 0.1364(6) 0.7168(3) 0.054(2) Uani 1 1 d . . .
H21 H 0.6754 0.1203 0.6938 0.065 Uiso 1 1 calc R . .
C22 C 0.5274(5) 0.0874(5) 0.7139(3) 0.0373(15) Uani 1 1 d . . .
C23 C 0.5052(5) 0.0132(5) 0.6759(3) 0.0379(15) Uani 1 1 d . . .
C24 C 0.5728(6) -0.0120(7) 0.6341(3) 0.055(2) Uani 1 1 d . . .
H24 H 0.6389 0.0151 0.6316 0.067 Uiso 1 1 calc R . .
C25 C 0.5441(6) -0.0760(7) 0.5967(4) 0.066(2) Uani 1 1 d . . .
H25 H 0.5900 -0.0915 0.5676 0.079 Uiso 1 1 calc R . .
C26 C 0.4488(6) -0.1187(6) 0.6005(4) 0.058(2) Uani 1 1 d . . .
C27 C 0.3833(5) -0.0956(5) 0.6443(3) 0.0453(17) Uani 1 1 d . . .
H27 H 0.3183 -0.1253 0.6477 0.054 Uiso 1 1 calc R . .
C28 C 0.4099(5) -0.0307(5) 0.6832(3) 0.0367(15) Uani 1 1 d . . .
C29 C 0.4159(8) -0.1866(9) 0.5574(5) 0.093(3) Uani 1 1 d . . .
H29A H 0.3968 -0.1467 0.5200 0.139 Uiso 1 1 calc R . .
H29B H 0.3580 -0.2262 0.5737 0.139 Uiso 1 1 calc R . .
H29C H 0.4717 -0.2307 0.5508 0.139 Uiso 1 1 calc R . .
C30 C 0.2700(5) 0.1182(5) 0.6762(3) 0.0378(15) Uani 1 1 d . . .
C31 C 0.2449(6) 0.2127(6) 0.5709(3) 0.055(2) Uani 1 1 d . . .
C32 C 0.3481(7) 0.2555(9) 0.5534(4) 0.089(3) Uani 1 1 d . . .
H32A H 0.3682 0.3010 0.5806 0.134 Uiso 1 1 calc R . .
H32B H 0.3454 0.2916 0.5132 0.134 Uiso 1 1 calc R . .
H32C H 0.3975 0.2017 0.5553 0.134 Uiso 1 1 calc R . .
C33 C 0.1637(7) 0.2920(7) 0.5632(4) 0.073(3) Uani 1 1 d . . .
H33A H 0.0997 0.2635 0.5789 0.109 Uiso 1 1 calc R . .
H33B H 0.1560 0.3177 0.5213 0.109 Uiso 1 1 calc R . .
H33C H 0.1832 0.3462 0.5844 0.109 Uiso 1 1 calc R . .
C34 C 0.2184(8) 0.1303(8) 0.5363(4) 0.082(3) Uani 1 1 d . . .
H34A H 0.2695 0.0779 0.5433 0.123 Uiso 1 1 calc R . .
H34B H 0.2164 0.1566 0.4942 0.123 Uiso 1 1 calc R . .
H34C H 0.1523 0.1029 0.5489 0.123 Uiso 1 1 calc R . .
C35 C 0.9603(5) 0.3201(5) 0.7175(3) 0.0427(16) Uani 1 1 d . . .
H35 H 0.9048 0.3042 0.6946 0.051 Uiso 1 1 calc R . .
C36 C 1.0490(6) 0.2698(5) 0.7144(4) 0.053(2) Uani 1 1 d . . .
H36 H 1.0549 0.2199 0.6899 0.064 Uiso 1 1 calc R . .
C37 C 1.1302(6) 0.2931(6) 0.7479(4) 0.061(2) Uani 1 1 d . . .
H37 H 1.1926 0.2595 0.7461 0.073 Uiso 1 1 calc R . .
C38 C 1.1200(6) 0.3646(6) 0.7834(4) 0.054(2) Uani 1 1 d . . .
H38 H 1.1756 0.3815 0.8059 0.065 Uiso 1 1 calc R . .
C39 C 1.0272(5) 0.4126(5) 0.7862(3) 0.0392(15) Uani 1 1 d . . .
C40 C 1.0053(5) 0.4871(5) 0.8238(3) 0.0393(15) Uani 1 1 d . . .
C41 C 0.9110(5) 0.5304(4) 0.8176(3) 0.0336(14) Uani 1 1 d . . .
C42 C 0.8830(5) 0.5965(6) 0.8557(3) 0.0459(17) Uani 1 1 d . . .
H42 H 0.8185 0.6270 0.8518 0.055 Uiso 1 1 calc R . .
C43 C 0.9490(6) 0.6185(7) 0.8994(4) 0.058(2) Uani 1 1 d . . .
C44 C 1.0443(7) 0.5758(7) 0.9029(4) 0.067(2) Uani 1 1 d . . .
H44 H 1.0905 0.5916 0.9316 0.080 Uiso 1 1 calc R . .
C45 C 1.0727(6) 0.5114(7) 0.8658(4) 0.058(2) Uani 1 1 d . . .
H45 H 1.1384 0.4833 0.8686 0.069 Uiso 1 1 calc R . .
C46 C 0.9167(8) 0.6864(9) 0.9428(5) 0.092(3) Uani 1 1 d . . .
H46A H 0.8996 0.6466 0.9806 0.137 Uiso 1 1 calc R . .
H46B H 0.8576 0.7249 0.9273 0.137 Uiso 1 1 calc R . .
H46C H 0.9720 0.7316 0.9483 0.137 Uiso 1 1 calc R . .
C47 C 0.7708(5) 0.3823(5) 0.8236(3) 0.0357(15) Uani 1 1 d . . .
C48 C 0.7446(6) 0.2872(6) 0.9298(3) 0.054(2) Uani 1 1 d . . .
C49 C 0.7182(8) 0.3710(8) 0.9632(4) 0.084(3) Uani 1 1 d . . .
H49A H 0.7683 0.4239 0.9546 0.126 Uiso 1 1 calc R . .
H49B H 0.7180 0.3465 1.0056 0.126 Uiso 1 1 calc R . .
H49C H 0.6513 0.3968 0.9512 0.126 Uiso 1 1 calc R . .
C50 C 0.8478(7) 0.2455(9) 0.9464(5) 0.087(3) Uani 1 1 d . . .
H50A H 0.8693 0.2028 0.9180 0.131 Uiso 1 1 calc R . .
H50B H 0.8451 0.2067 0.9859 0.131 Uiso 1 1 calc R . .
H50C H 0.8960 0.3000 0.9461 0.131 Uiso 1 1 calc R . .
C51 C 0.6642(7) 0.2084(7) 0.9364(4) 0.077(3) Uani 1 1 d . . .
H51A H 0.5998 0.2378 0.9219 0.115 Uiso 1 1 calc R . .
H51B H 0.6573 0.1803 0.9781 0.115 Uiso 1 1 calc R . .
H51C H 0.6830 0.1560 0.9137 0.115 Uiso 1 1 calc R . .
C52 C 0.6342(5) 0.5768(7) 0.7946(4) 0.056(2) Uani 1 1 d . . .
H52 H 0.6217 0.5149 0.8184 0.067 Uiso 1 1 calc R . .
C53 C 0.5711(7) 0.6547(9) 0.7983(5) 0.083(3) Uani 1 1 d . . .
H53 H 0.5157 0.6471 0.8249 0.100 Uiso 1 1 calc R . .
C54 C 0.5877(7) 0.7434(8) 0.7637(5) 0.084(3) Uani 1 1 d . . .
H54 H 0.5444 0.7981 0.7662 0.100 Uiso 1 1 calc R . .
C55 C 0.6682(7) 0.7531(7) 0.7249(4) 0.067(2) Uani 1 1 d . . .
H55 H 0.6793 0.8142 0.6999 0.081 Uiso 1 1 calc R . .
C56 C 0.7327(5) 0.6739(5) 0.7224(3) 0.0437(16) Uani 1 1 d . . .
C57 C 0.8187(5) 0.6728(5) 0.6835(3) 0.0388(15) Uani 1 1 d . . .
C58 C 0.8420(6) 0.7503(5) 0.6381(3) 0.0491(18) Uani 1 1 d . . .
H58 H 0.8029 0.8093 0.6332 0.059 Uiso 1 1 calc R . .
C59 C 0.9213(6) 0.7409(5) 0.6009(3) 0.054(2) Uani 1 1 d . . .
H59 H 0.9386 0.7947 0.5714 0.065 Uiso 1 1 calc R . .
C60 C 0.9771(6) 0.6527(6) 0.6059(3) 0.0490(18) Uani 1 1 d . . .
C61 C 0.9534(5) 0.5766(5) 0.6515(3) 0.0397(16) Uani 1 1 d . . .
H61 H 0.9925 0.5177 0.6560 0.048 Uiso 1 1 calc R . .
C62 C 0.8753(5) 0.5842(5) 0.6901(3) 0.0343(14) Uani 1 1 d . . .
C63 C 1.0616(7) 0.6412(8) 0.5634(4) 0.081(3) Uani 1 1 d . . .
H63A H 1.1208 0.6781 0.5736 0.121 Uiso 1 1 calc R . .
H63B H 1.0401 0.6672 0.5233 0.121 Uiso 1 1 calc R . .
H63C H 1.0789 0.5710 0.5657 0.121 Uiso 1 1 calc R . .
C64 C 0.7477(5) 0.4304(5) 0.6869(3) 0.0359(15) Uani 1 1 d . . .
C65 C 0.6794(6) 0.4138(6) 0.5830(3) 0.054(2) Uani 1 1 d . . .
C66 C 0.6175(9) 0.5065(9) 0.5654(5) 0.103(4) Uani 1 1 d . . .
H66A H 0.5561 0.5032 0.5893 0.155 Uiso 1 1 calc R . .
H66B H 0.5993 0.5119 0.5237 0.155 Uiso 1 1 calc R . .
H66C H 0.6571 0.5646 0.5716 0.155 Uiso 1 1 calc R . .
C67 C 0.7742(7) 0.4125(10) 0.5463(4) 0.092(4) Uani 1 1 d . . .
H67A H 0.8076 0.4771 0.5430 0.138 Uiso 1 1 calc R . .
H67B H 0.7565 0.3985 0.5070 0.138 Uiso 1 1 calc R . .
H67C H 0.8199 0.3609 0.5653 0.138 Uiso 1 1 calc R . .
C68 C 0.6189(7) 0.3200(8) 0.5826(4) 0.079(3) Uani 1 1 d . . .
H68A H 0.6622 0.2623 0.5944 0.118 Uiso 1 1 calc R . .
H68B H 0.5928 0.3181 0.5429 0.118 Uiso 1 1 calc R . .
H68C H 0.5624 0.3187 0.6103 0.118 Uiso 1 1 calc R . .
C69 C 0.3483(9) 0.5244(9) 0.7028(5) 0.097(4) Uani 1 1 d . . .
H69 H 0.3347 0.5259 0.7454 0.116 Uiso 1 1 calc R . .
C70 C 0.8467(9) 0.9764(9) 0.7972(5) 0.097(4) Uani 1 1 d . . .
H70 H 0.8328 0.9755 0.7545 0.117 Uiso 1 1 calc R . .
C71 C 0.3680(7) 0.4257(7) 0.9463(4) 0.062(2) Uani 1 1 d . . .
C72 C 0.8678(7) 0.0731(7) 0.5535(4) 0.062(2) Uani 1 1 d . . .

loop_
_atom_site_aniso_label
_atom_site_aniso_U_11
_atom_site_aniso_U_22
_atom_site_aniso_U_33
_atom_site_aniso_U_23
_atom_site_aniso_U_13
_atom_site_aniso_U_12
Ir1 0.03193(14) 0.02830(14) 0.03161(15) -0.00858(10) -0.00578(10) 0.00370(10)
Ir2 0.03231(14) 0.02838(14) 0.03169(15) -0.00886(10) 0.00180(10) -0.00157(10)
Cl1 0.330(8) 0.197(6) 0.212(6) 0.010(5) -0.065(5) -0.154(6)
Cl2 0.168(5) 0.206(6) 0.275(7) 0.063(5) -0.074(5) -0.004(4)
Cl3 0.306(6) 0.148(4) 0.129(4) 0.027(3) 0.074(4) 0.125(4)
Cl4 0.166(4) 0.199(6) 0.267(7) 0.060(5) 0.071(5) 0.010(4)
Cl5 0.325(8) 0.198(6) 0.219(7) 0.009(5) 0.061(6) 0.145(6)
Cl6 0.298(6) 0.150(4) 0.130(4) 0.027(3) -0.077(4) -0.123(4)
S1 0.0528(12) 0.0671(14) 0.0682(15) -0.0288(11) 0.0032(10) -0.0049(10)
S2 0.0509(12) 0.0687(15) 0.0684(15) -0.0279(11) -0.0076(10) 0.0060(10)
F1 0.120(5) 0.102(5) 0.099(5) -0.058(4) -0.011(4) -0.011(4)
F2 0.141(6) 0.135(6) 0.081(5) 0.027(4) -0.029(4) 0.028(5)
F3 0.073(4) 0.168(7) 0.073(4) -0.045(4) 0.016(3) 0.003(4)
F4 0.137(6) 0.126(6) 0.076(4) 0.029(4) 0.018(4) -0.024(5)
F5 0.117(5) 0.095(5) 0.096(5) -0.051(4) 0.008(4) 0.004(4)
F6 0.070(4) 0.168(7) 0.069(4) -0.050(4) -0.015(3) -0.002(4)
O1 0.096(5) 0.097(5) 0.067(4) -0.009(4) -0.014(4) 0.035(4)
O2 0.079(4) 0.080(5) 0.099(5) -0.046(4) 0.007(4) -0.015(4)
O3 0.047(3) 0.093(5) 0.090(5) -0.030(4) 0.005(3) -0.001(3)
O4 0.047(3) 0.092(5) 0.092(5) -0.029(4) -0.011(3) 0.002(3)
O5 0.096(5) 0.097(5) 0.067(4) -0.007(4) 0.005(4) -0.035(4)
O6 0.073(4) 0.089(5) 0.102(6) -0.048(4) -0.016(4) 0.018(4)
N1 0.034(3) 0.043(3) 0.042(3) -0.015(3) -0.003(2) -0.007(2)
N2 0.038(3) 0.029(3) 0.025(3) -0.005(2) -0.004(2) 0.002(2)
N3 0.043(3) 0.039(3) 0.038(3) -0.011(3) -0.002(3) 0.008(3)
N4 0.040(3) 0.045(3) 0.037(3) -0.006(3) -0.010(3) 0.008(3)
N5 0.039(3) 0.025(3) 0.034(3) -0.004(2) 0.004(2) 0.001(2)
N6 0.033(3) 0.048(4) 0.046(4) -0.019(3) 0.001(2) 0.006(3)
N7 0.047(3) 0.045(3) 0.033(3) -0.007(3) 0.004(3) -0.002(3)
N8 0.040(3) 0.047(3) 0.039(3) -0.013(3) -0.003(3) -0.006(3)
C1 0.037(4) 0.071(6) 0.072(6) -0.023(4) -0.011(4) 0.000(4)
C2 0.062(6) 0.091(8) 0.096(8) -0.032(6) -0.019(5) -0.029(5)
C3 0.071(6) 0.079(8) 0.108(9) -0.031(6) -0.003(6) -0.042(6)
C4 0.077(6) 0.051(5) 0.083(7) -0.014(5) -0.007(5) -0.021(5)
C5 0.045(4) 0.036(4) 0.057(5) -0.018(3) 0.004(3) -0.007(3)
C6 0.044(4) 0.034(4) 0.044(4) -0.015(3) 0.004(3) 0.002(3)
C7 0.066(5) 0.027(3) 0.054(5) -0.004(3) 0.012(4) 0.000(3)
C8 0.061(5) 0.046(4) 0.048(5) 0.007(4) 0.003(4) 0.013(4)
C9 0.055(5) 0.054(5) 0.040(4) 0.007(3) -0.011(3) 0.010(4)
C10 0.039(4) 0.043(4) 0.042(4) 0.000(3) -0.010(3) 0.001(3)
C11 0.040(3) 0.030(3) 0.032(4) -0.008(3) 0.002(3) 0.002(3)
C12 0.077(6) 0.092(7) 0.071(7) 0.026(5) -0.037(5) 0.004(5)
C13 0.036(3) 0.033(3) 0.038(4) -0.007(3) -0.010(3) 0.004(3)
C14 0.054(5) 0.079(6) 0.031(4) -0.013(4) 0.006(3) 0.002(4)
C15 0.095(7) 0.097(8) 0.064(6) -0.041(6) 0.012(5) 0.031(6)
C16 0.093(8) 0.145(11) 0.048(6) -0.021(6) -0.016(5) 0.014(7)
C17 0.141(10) 0.107(9) 0.071(7) -0.006(6) 0.039(7) -0.040(8)
C18 0.050(4) 0.038(4) 0.047(4) -0.009(3) -0.004(3) 0.005(3)
C19 0.059(5) 0.034(4) 0.065(5) -0.016(4) -0.013(4) -0.011(3)
C20 0.060(5) 0.053(5) 0.063(6) -0.008(4) 0.001(4) -0.018(4)
C21 0.055(5) 0.058(5) 0.051(5) -0.009(4) 0.005(4) -0.013(4)
C22 0.035(3) 0.038(4) 0.037(4) 0.003(3) -0.001(3) -0.004(3)
C23 0.042(4) 0.036(4) 0.036(4) -0.003(3) 0.000(3) 0.003(3)
C24 0.046(4) 0.084(6) 0.038(4) -0.016(4) 0.004(3) 0.001(4)
C25 0.065(5) 0.082(7) 0.057(6) -0.034(5) 0.009(4) 0.009(5)
C26 0.067(5) 0.063(5) 0.052(5) -0.033(4) -0.001(4) 0.007(4)
C27 0.045(4) 0.047(4) 0.047(4) -0.019(3) -0.011(3) 0.013(3)
C28 0.045(4) 0.038(4) 0.028(3) -0.008(3) -0.008(3) 0.009(3)
C29 0.113(8) 0.104(9) 0.076(7) -0.063(6) -0.011(6) 0.011(7)
C30 0.031(3) 0.041(4) 0.042(4) -0.010(3) -0.008(3) 0.009(3)
C31 0.056(5) 0.064(5) 0.040(4) 0.006(4) -0.010(3) 0.001(4)
C32 0.071(6) 0.121(9) 0.066(7) 0.021(6) -0.008(5) -0.011(6)
C33 0.082(6) 0.063(6) 0.069(6) 0.007(5) -0.021(5) 0.021(5)
C34 0.102(8) 0.101(8) 0.045(5) -0.019(5) -0.022(5) 0.000(6)
C35 0.051(4) 0.037(4) 0.042(4) -0.012(3) 0.003(3) -0.001(3)
C36 0.066(5) 0.032(4) 0.066(5) -0.018(4) 0.008(4) 0.009(4)
C37 0.058(5) 0.052(5) 0.072(6) -0.010(4) -0.005(4) 0.020(4)
C38 0.050(4) 0.054(5) 0.060(5) -0.012(4) -0.006(4) 0.012(4)
C39 0.040(4) 0.043(4) 0.033(4) 0.000(3) -0.005(3) 0.005(3)
C40 0.042(4) 0.045(4) 0.032(4) -0.009(3) -0.005(3) -0.006(3)
C41 0.038(3) 0.023(3) 0.041(4) -0.011(3) 0.002(3) -0.005(3)
C42 0.048(4) 0.057(5) 0.036(4) -0.019(3) 0.007(3) -0.003(3)
C43 0.064(5) 0.067(6) 0.051(5) -0.033(4) -0.002(4) -0.011(4)
C44 0.069(6) 0.086(7) 0.052(5) -0.030(5) -0.019(4) -0.007(5)
C45 0.045(4) 0.080(6) 0.051(5) -0.021(4) -0.011(4) 0.002(4)
C46 0.108(8) 0.106(9) 0.075(7) -0.060(6) 0.006(6) -0.009(7)
C47 0.032(3) 0.040(4) 0.037(4) -0.016(3) 0.007(3) -0.010(3)
C48 0.058(5) 0.064(5) 0.036(4) 0.003(4) 0.006(3) 0.006(4)
C49 0.112(8) 0.101(8) 0.040(5) -0.014(5) 0.023(5) -0.012(6)
C50 0.078(7) 0.104(8) 0.071(7) 0.017(6) 0.001(5) 0.015(6)
C51 0.095(7) 0.073(6) 0.055(6) 0.013(5) 0.016(5) -0.026(5)
C52 0.040(4) 0.066(5) 0.063(5) -0.014(4) 0.011(4) 0.007(4)
C53 0.068(6) 0.094(8) 0.094(8) -0.032(6) 0.017(5) 0.028(6)
C54 0.068(6) 0.076(7) 0.114(9) -0.036(7) -0.001(6) 0.040(6)
C55 0.071(6) 0.056(5) 0.077(7) -0.015(5) -0.002(5) 0.028(4)
C56 0.050(4) 0.036(4) 0.048(4) -0.015(3) -0.003(3) 0.004(3)
C57 0.042(4) 0.031(3) 0.045(4) -0.012(3) -0.009(3) 0.001(3)
C58 0.064(5) 0.031(4) 0.051(5) 0.000(3) -0.016(4) 0.000(3)
C59 0.066(5) 0.039(4) 0.052(5) 0.010(3) -0.012(4) -0.016(4)
C60 0.059(5) 0.045(4) 0.039(4) 0.008(3) 0.003(3) -0.006(4)
C61 0.041(4) 0.033(4) 0.045(4) -0.003(3) 0.003(3) -0.003(3)
C62 0.040(4) 0.029(3) 0.035(4) -0.009(3) -0.005(3) 0.000(3)
C63 0.081(6) 0.086(7) 0.065(6) 0.024(5) 0.031(5) -0.003(5)
C64 0.029(3) 0.028(3) 0.053(5) -0.010(3) 0.005(3) -0.001(3)
C65 0.056(5) 0.071(6) 0.035(4) -0.012(4) -0.009(3) 0.001(4)
C66 0.123(10) 0.103(9) 0.081(8) -0.004(6) -0.038(7) 0.039(8)
C67 0.078(7) 0.156(11) 0.044(5) -0.019(6) 0.013(5) -0.008(7)
C68 0.078(6) 0.102(8) 0.064(6) -0.041(6) -0.019(5) -0.017(6)
C69 0.129(10) 0.092(9) 0.070(7) -0.014(6) -0.016(6) 0.015(7)
C70 0.131(10) 0.085(8) 0.073(8) -0.004(6) 0.002(7) -0.006(7)
C71 0.070(6) 0.063(6) 0.051(5) -0.005(4) -0.011(4) -0.001(5)
C72 0.060(5) 0.062(6) 0.064(6) -0.008(4) 0.006(4) 0.002(4)

loop_
_atom_type_symbol
_atom_type_description
_atom_type_scat_dispersion_real
_atom_type_scat_dispersion_imag
_atom_type_scat_source
C C 0.0033 0.0016 'International Tables Vol C Tables 4.2.6.8 and 6.1.1.4'
H H 0.0000 0.0000 'International Tables Vol C Tables 4.2.6.8 and 6.1.1.4'
N N 0.0061 0.0033 'International Tables Vol C Tables 4.2.6.8 and 6.1.1.4'
O O 0.0106 0.0060 'International Tables Vol C Tables 4.2.6.8 and 6.1.1.4'
F F 0.0171 0.0103 'International Tables Vol C Tables 4.2.6.8 and 6.1.1.4'
Cl Cl 0.1484 0.1585 'International Tables Vol C Tables 4.2.6.8 and 6.1.1.4'
S S 0.1246 0.1234 'International Tables Vol C Tables 4.2.6.8 and 6.1.1.4'
Ir Ir -1.4442 7.9887 'International Tables Vol C Tables 4.2.6.8 and 6.1.1.4'

loop_
_geom_angle_atom_site_label_1
_geom_angle_atom_site_label_2
_geom_angle_atom_site_label_3
_geom_angle
_geom_angle_site_symmetry_1
_geom_angle_site_symmetry_3
_geom_angle_publ_flag
C30 Ir1 C13 101.9(3) . . ?
C30 Ir1 C11 174.5(3) . . ?
C13 Ir1 C11 83.2(2) . . ?
C30 Ir1 N1 97.4(2) . . ?
C13 Ir1 N1 90.4(2) . . ?
C11 Ir1 N1 80.2(2) . . ?
C30 Ir1 N2 89.9(2) . . ?
C13 Ir1 N2 96.9(2) . . ?
C11 Ir1 N2 91.8(2) . . ?
N1 Ir1 N2 168.5(2) . . ?
C30 Ir1 C28 84.5(3) . . ?
C13 Ir1 C28 172.7(2) . . ?
C11 Ir1 C28 90.6(2) . . ?
N1 Ir1 C28 92.3(2) . . ?
N2 Ir1 C28 79.5(2) . . ?
C47 Ir2 C64 102.0(3) . . ?
C47 Ir2 C62 174.2(2) . . ?
C64 Ir2 C62 83.2(3) . . ?
C47 Ir2 N5 89.9(2) . . ?
C64 Ir2 N5 97.1(2) . . ?
C62 Ir2 N5 92.1(2) . . ?
C47 Ir2 N6 97.6(2) . . ?
C64 Ir2 N6 90.2(2) . . ?
C62 Ir2 N6 79.6(2) . . ?
N5 Ir2 N6 168.2(2) . . ?
C47 Ir2 C41 84.1(2) . . ?
C64 Ir2 C41 173.0(2) . . ?
C62 Ir2 C41 90.9(2) . . ?
N5 Ir2 C41 79.3(2) . . ?
N6 Ir2 C41 92.4(2) . . ?
O2 S1 O3 117.8(4) . . ?
O2 S1 O1 111.3(5) . . ?
O3 S1 O1 114.3(4) . . ?
O2 S1 C71 105.0(4) . . ?
O3 S1 C71 103.4(4) . . ?
O1 S1 C71 103.1(4) . . ?
O6 S2 O4 117.4(4) . . ?
O6 S2 O5 111.3(5) . . ?
O4 S2 O5 114.9(4) . . ?
O6 S2 C72 105.0(4) . . ?
O4 S2 C72 103.8(4) . . ?
O5 S2 C72 102.3(4) . . ?
C5 N1 C1 119.7(6) . . ?
C5 N1 Ir1 116.0(4) . . ?
C1 N1 Ir1 124.2(5) . . ?
C18 N2 C22 118.6(6) . . ?
C18 N2 Ir1 125.2(4) . . ?
C22 N2 Ir1 116.1(4) . . ?
C13 N3 C14 169.0(7) . . ?
C30 N4 C31 165.1(7) . . ?
C35 N5 C39 119.1(6) . . ?
C35 N5 Ir2 125.1(5) . . ?
C39 N5 Ir2 115.8(4) . . ?
C52 N6 C56 120.4(6) . . ?
C52 N6 Ir2 123.6(5) . . ?
C56 N6 Ir2 115.8(4) . . ?
C47 N7 C48 164.9(7) . . ?
C64 N8 C65 168.7(7) . . ?
C2 C1 N1 122.1(9) . . ?
C1 C2 C3 118.3(9) . . ?
C2 C3 C4 121.1(8) . . ?
C3 C4 C5 118.8(9) . . ?
N1 C5 C4 120.0(7) . . ?
N1 C5 C6 114.3(6) . . ?
C4 C5 C6 125.8(7) . . ?
C7 C6 C11 119.6(7) . . ?
C7 C6 C5 124.1(7) . . ?
C11 C6 C5 116.3(6) . . ?
C8 C7 C6 120.7(7) . . ?
C7 C8 C9 120.6(7) . . ?
C8 C9 C10 118.4(7) . . ?
C8 C9 C12 120.5(7) . . ?
C10 C9 C12 121.1(7) . . ?
C11 C10 C9 122.9(7) . . ?
C10 C11 C6 117.7(6) . . ?
C10 C11 Ir1 128.9(5) . . ?
C6 C11 Ir1 113.1(5) . . ?
N3 C13 Ir1 170.0(6) . . ?
N3 C14 C15 108.2(7) . . ?
N3 C14 C17 106.2(7) . . ?
C15 C14 C17 112.5(8) . . ?
N3 C14 C16 106.3(6) . . ?
C15 C14 C16 110.9(8) . . ?
C17 C14 C16 112.4(9) . . ?
N2 C18 C19 122.7(7) . . ?
C18 C19 C20 118.0(7) . . ?
C21 C20 C19 120.4(8) . . ?
C20 C21 C22 120.3(8) . . ?
N2 C22 C21 120.0(7) . . ?
N2 C22 C23 114.4(6) . . ?
C21 C22 C23 125.6(6) . . ?
C24 C23 C28 121.1(7) . . ?
C24 C23 C22 123.1(6) . . ?
C28 C23 C22 115.8(6) . . ?
C25 C24 C23 120.0(7) . . ?
C24 C25 C26 121.1(7) . . ?
C25 C26 C27 118.2(7) . . ?
C25 C26 C29 120.8(8) . . ?
C27 C26 C29 121.0(8) . . ?
C28 C27 C26 122.4(7) . . ?
C27 C28 C23 117.2(6) . . ?
C27 C28 Ir1 128.5(5) . . ?
C23 C28 Ir1 113.9(5) . . ?
N4 C30 Ir1 170.4(6) . . ?
N4 C31 C34 106.9(7) . . ?
N4 C31 C33 110.2(7) . . ?
C34 C31 C33 110.4(7) . . ?
N4 C31 C32 106.6(6) . . ?
C34 C31 C32 111.0(8) . . ?
C33 C31 C32 111.6(8) . . ?
N5 C35 C36 122.5(7) . . ?
C35 C36 C37 118.7(7) . . ?
C38 C37 C36 119.9(7) . . ?
C37 C38 C39 119.6(8) . . ?
N5 C39 C38 120.1(7) . . ?
N5 C39 C40 114.8(6) . . ?
C38 C39 C40 125.1(7) . . ?
C41 C40 C45 120.7(7) . . ?
C41 C40 C39 116.4(6) . . ?
C45 C40 C39 122.9(7) . . ?
C40 C41 C42 118.8(6) . . ?
C40 C41 Ir2 113.6(4) . . ?
C42 C41 Ir2 127.4(5) . . ?
C41 C42 C43 120.8(7) . . ?
C44 C43 C42 118.6(7) . . ?
C44 C43 C46 120.6(8) . . ?
C42 C43 C46 120.8(8) . . ?
C45 C44 C43 121.2(7) . . ?
C44 C45 C40 119.9(7) . . ?
N7 C47 Ir2 171.0(6) . . ?
N7 C48 C50 106.0(6) . . ?
N7 C48 C51 109.3(7) . . ?
C50 C48 C51 112.4(8) . . ?
N7 C48 C49 105.7(7) . . ?
C50 C48 C49 111.4(8) . . ?
C51 C48 C49 111.7(7) . . ?
N6 C52 C53 121.1(9) . . ?
C54 C53 C52 119.9(9) . . ?
C53 C54 C55 119.4(8) . . ?
C54 C55 C56 120.1(9) . . ?
N6 C56 C55 119.1(7) . . ?
N6 C56 C57 114.7(6) . . ?
C55 C56 C57 126.2(7) . . ?
C58 C57 C62 120.1(7) . . ?
C58 C57 C56 123.7(6) . . ?
C62 C57 C56 116.1(6) . . ?
C59 C58 C57 120.0(7) . . ?
C58 C59 C60 120.7(7) . . ?
C61 C60 C59 118.4(7) . . ?
C61 C60 C63 121.0(7) . . ?
C59 C60 C63 120.6(7) . . ?
C62 C61 C60 122.3(7) . . ?
C61 C62 C57 118.4(6) . . ?
C61 C62 Ir2 128.0(5) . . ?
C57 C62 Ir2 113.5(5) . . ?
N8 C64 Ir2 170.0(6) . . ?
N8 C65 C66 107.0(7) . . ?
N8 C65 C67 106.0(7) . . ?
C66 C65 C67 112.4(9) . . ?
N8 C65 C68 107.5(6) . . ?
C66 C65 C68 112.7(8) . . ?
C67 C65 C68 110.9(8) . . ?
Cl1 C69 Cl3 113.4(8) . . ?
Cl1 C69 Cl2 109.2(7) . . ?
Cl3 C69 Cl2 110.2(8) . . ?
Cl4 C70 Cl6 110.5(8) . . ?
Cl4 C70 Cl5 109.2(7) . . ?
Cl6 C70 Cl5 112.1(8) . . ?
F2 C71 F3 109.0(8) . . ?
F2 C71 F1 104.8(8) . . ?
F3 C71 F1 107.3(8) . . ?
F2 C71 S1 113.0(7) . . ?
F3 C71 S1 112.6(6) . . ?
F1 C71 S1 109.7(6) . . ?
F4 C72 F6 108.7(8) . . ?
F4 C72 F5 105.0(7) . . ?
F6 C72 F5 108.8(8) . . ?
F4 C72 S2 111.5(7) . . ?
F6 C72 S2 112.6(6) . . ?
F5 C72 S2 109.9(6) . . ?

loop_
_geom_bond_atom_site_label_1
_geom_bond_atom_site_label_2
_geom_bond_distance
_geom_bond_site_symmetry_2
_geom_bond_publ_flag
Ir1 C30 2.009(7) . ?
Ir1 C13 2.013(7) . ?
Ir1 C11 2.041(6) . ?
Ir1 N1 2.062(5) . ?
Ir1 N2 2.062(5) . ?
Ir1 C28 2.062(6) . ?
Ir2 C47 1.998(7) . ?
Ir2 C64 2.027(7) . ?
Ir2 C62 2.055(6) . ?
Ir2 N5 2.062(5) . ?
Ir2 N6 2.065(5) . ?
Ir2 C41 2.085(6) . ?
Cl1 C69 1.691(13) . ?
Cl2 C69 1.696(12) . ?
Cl3 C69 1.692(12) . ?
Cl4 C70 1.674(12) . ?
Cl5 C70 1.707(13) . ?
Cl6 C70 1.691(13) . ?
S1 O2 1.411(7) . ?
S1 O3 1.420(6) . ?
S1 O1 1.476(7) . ?
S1 C71 1.797(9) . ?
S2 O6 1.411(7) . ?
S2 O4 1.422(6) . ?
S2 O5 1.458(7) . ?
S2 C72 1.810(10) . ?
F1 C71 1.344(10) . ?
F2 C71 1.289(10) . ?
F3 C71 1.316(10) . ?
F4 C72 1.299(10) . ?
F5 C72 1.329(10) . ?
F6 C72 1.308(10) . ?
N1 C5 1.365(9) . ?
N1 C1 1.368(9) . ?
N2 C18 1.359(9) . ?
N2 C22 1.361(8) . ?
N3 C13 1.142(8) . ?
N3 C14 1.459(9) . ?
N4 C30 1.151(8) . ?
N4 C31 1.460(9) . ?
N5 C35 1.350(8) . ?
N5 C39 1.366(8) . ?
N6 C52 1.356(9) . ?
N6 C56 1.360(9) . ?
N7 C47 1.165(8) . ?
N7 C48 1.468(9) . ?
N8 C64 1.141(8) . ?
N8 C65 1.468(9) . ?
C1 C2 1.348(12) . ?
C2 C3 1.380(15) . ?
C3 C4 1.382(13) . ?
C4 C5 1.384(10) . ?
C5 C6 1.446(10) . ?
C6 C7 1.404(10) . ?
C6 C11 1.431(9) . ?
C7 C8 1.387(11) . ?
C8 C9 1.392(11) . ?
C9 C10 1.404(9) . ?
C9 C12 1.506(11) . ?
C10 C11 1.382(9) . ?
C14 C15 1.507(12) . ?
C14 C17 1.512(13) . ?
C14 C16 1.531(12) . ?
C18 C19 1.376(10) . ?
C19 C20 1.385(11) . ?
C20 C21 1.345(11) . ?
C21 C22 1.404(9) . ?
C22 C23 1.463(10) . ?
C23 C24 1.394(9) . ?
C23 C28 1.399(9) . ?
C24 C25 1.370(11) . ?
C25 C26 1.389(11) . ?
C26 C27 1.399(10) . ?
C26 C29 1.519(11) . ?
C27 C28 1.396(9) . ?
C31 C34 1.513(13) . ?
C31 C33 1.518(11) . ?
C31 C32 1.519(11) . ?
C35 C36 1.369(9) . ?
C36 C37 1.388(12) . ?
C37 C38 1.369(11) . ?
C38 C39 1.400(9) . ?
C39 C40 1.459(10) . ?
C40 C41 1.381(9) . ?
C40 C45 1.394(10) . ?
C41 C42 1.398(9) . ?
C42 C43 1.400(10) . ?
C43 C44 1.389(11) . ?
C43 C46 1.521(11) . ?
C44 C45 1.366(11) . ?
C48 C50 1.510(11) . ?
C48 C51 1.506(11) . ?
C48 C49 1.512(13) . ?
C52 C53 1.365(12) . ?
C53 C54 1.364(14) . ?
C54 C55 1.384(12) . ?
C55 C56 1.387(10) . ?
C56 C57 1.448(9) . ?
C57 C58 1.405(10) . ?
C57 C62 1.413(9) . ?
C58 C59 1.373(11) . ?
C59 C60 1.404(11) . ?
C60 C61 1.396(9) . ?
C60 C63 1.508(11) . ?
C61 C62 1.377(9) . ?
C65 C66 1.512(13) . ?
C65 C67 1.514(11) . ?
C65 C68 1.514(12) . ?
